data_7714080
loop_
_publ_author_name
'Zhang, Zhiyuan'
'Xu, Die'
'Wu, Zhencheng'
'Hu, Mei'
'Su, Xin'
'Huang, Yi-Neng'

_publ_section_title
;
 KRb2(NO3)2Cl: a New Birefringent Crystal Exhibiting Perovskite-Related
 Framework and Short Cutoff Edge
;
_journal_name_full 'Dalton Transactions'
_journal_paper_doi 10.1039/D3DT02952B
_journal_year 2023
_chemical_formula_moiety 'Cl K N2 O6 Rb2'
_chemical_formula_sum 'Cl K N2 O6 Rb2'
_chemical_formula_weight 369.51
_chemical_name_systematic 1
_space_group_crystal_system orthorhombic
_space_group_IT_number 55
_space_group_name_Hall '-P 2 2ab'
_space_group_name_H-M_alt 'P b a m'
_audit_creation_date 2023-08-31
_audit_creation_method
;
Olex2 1.5-alpha
(compiled 2023.08.24 svn.re1ec1418 for OlexSys, GUI svn.r6817)
;
_audit_update_record
;
2023-09-06 deposited with the CCDC.	2023-09-29 downloaded from the CCDC.
;
_cell_angle_alpha 90
_cell_angle_beta 90
_cell_angle_gamma 90
_cell_formula_units_Z 4
_cell_length_a 12.1863(6)
_cell_length_b 12.4072(7)
_cell_length_c 5.8203(3)
_cell_measurement_reflns_used 161
_cell_measurement_temperature 273.15
_cell_measurement_theta_max 16.35
_cell_measurement_theta_min 4.31
_cell_volume 880.02(8)
_computing_cell_refinement 'SAINT V8.40B (?, 2016)'
_computing_data_reduction 'SAINT V8.40B (?, 2016)'
_computing_molecular_graphics 'Olex2 1.5-alpha (Dolomanov et al., 2009)'
_computing_publication_material 'Olex2 1.5-alpha (Dolomanov et al., 2009)'
_computing_structure_refinement 'XL  (Sheldrick, 2008)'
_computing_structure_solution 'SHELXT 2018/2 (Sheldrick, 2018)'
_diffrn_ambient_temperature 273.15
_diffrn_measured_fraction_theta_full 0.982
_diffrn_measured_fraction_theta_max 0.986
_diffrn_measurement_device_type 'Bruker APEX-II CCD'
_diffrn_measurement_method '\f and \w scans'
_diffrn_radiation_type MoK\a
_diffrn_radiation_wavelength 0.71073
_diffrn_reflns_av_R_equivalents 0.0544
_diffrn_reflns_av_unetI/netI 0.0306
_diffrn_reflns_Laue_measured_fraction_full 0.982
_diffrn_reflns_Laue_measured_fraction_max 0.986
_diffrn_reflns_limit_h_max 15
_diffrn_reflns_limit_h_min -14
_diffrn_reflns_limit_k_max 16
_diffrn_reflns_limit_k_min -15
_diffrn_reflns_limit_l_max 7
_diffrn_reflns_limit_l_min -7
_diffrn_reflns_number 6869
_diffrn_reflns_point_group_measured_fraction_full 0.982
_diffrn_reflns_point_group_measured_fraction_max 0.986
_diffrn_reflns_theta_full 25.242
_diffrn_reflns_theta_max 27.492
_diffrn_reflns_theta_min 2.343
_diffrn_source_current 1.4
_diffrn_source_power 0.07
_diffrn_source_voltage 50.0
_diffrn_standards_number 0
_exptl_absorpt_coefficient_mu 11.892
_exptl_absorpt_correction_T_max 0.7456
_exptl_absorpt_correction_T_min 0.6344
_exptl_absorpt_correction_type numerical
_exptl_crystal_colour 'clear light colourless'
_exptl_crystal_colour_lustre clear
_exptl_crystal_colour_modifier light
_exptl_crystal_colour_primary colourless
_exptl_crystal_density_diffrn 2.789
_exptl_crystal_description block
_exptl_crystal_F_000 688
_exptl_crystal_size_max 0.17
_exptl_crystal_size_mid 0.16
_exptl_crystal_size_min 0.15
_refine_diff_density_max 0.843
_refine_diff_density_min -0.426
_refine_diff_density_rms 0.105
_refine_ls_extinction_coef 0.0089(17)
_refine_ls_extinction_expression Fc^*^=kFc[1+0.001xFc^2^\l^3^/sin(2\q)]^-1/4^
_refine_ls_extinction_method 'SHELXL-2016/6 (Sheldrick 2016)'
_refine_ls_goodness_of_fit_ref 1.111
_refine_ls_hydrogen_treatment undef
_refine_ls_matrix_type full
_refine_ls_number_parameters 68
_refine_ls_number_reflns 1092
_refine_ls_number_restraints 0
_refine_ls_restrained_S_all 1.111
_refine_ls_R_factor_all 0.0323
_refine_ls_R_factor_gt 0.0277
_refine_ls_shift/su_max 0.000
_refine_ls_shift/su_mean 0.000
_refine_ls_structure_factor_coef Fsqd
_refine_ls_weighting_details 'w=1/[\s^2^(Fo^2^)+(0.0303P)^2^+1.3334P] where P=(Fo^2^+2Fc^2^)/3'
_refine_ls_weighting_scheme calc
_refine_ls_wR_factor_gt 0.0691
_refine_ls_wR_factor_ref 0.0719
_reflns_Friedel_coverage 0.000
_reflns_number_gt 978
_reflns_number_total 1092
_reflns_threshold_expression 'I > 2\s(I)'
_cod_data_source_file d3dt02952b2.cif
_cod_data_source_block krbnocl
_cod_database_code 7714080
_shelx_shelxl_version_number 2016/6
_shelx_space_group_comment
;
The symmetry employed for this shelxl refinement is uniquely defined
by the following loop, which should always be used as a source of
symmetry information in preference to the above space-group names.
They are only intended as comments.
;
_shelx_estimated_absorpt_t_max 0.269
_shelx_estimated_absorpt_t_min 0.237
_olex2_refinement_description
;
;
_olex2_submission_original_sample_id 1
_olex2_submission_special_instructions 'No special instructions were received'

loop_
_space_group_symop_operation_xyz
'x, y, z'
'-x, -y, z'
'-x+1/2, y+1/2, -z'
'x+1/2, -y+1/2, -z'
'-x, -y, -z'
'x, y, -z'
'x-1/2, -y-1/2, z'
'-x-1/2, y-1/2, z'

loop_
_atom_site_label
_atom_site_type_symbol
_atom_site_fract_x
_atom_site_fract_y
_atom_site_fract_z
_atom_site_U_iso_or_equiv
_atom_site_adp_type
_atom_site_occupancy
_atom_site_site_symmetry_order
_atom_site_calc_flag
_atom_site_refinement_flags_posn
_atom_site_refinement_flags_adp
_atom_site_refinement_flags_occupancy
_atom_site_disorder_assembly
_atom_site_disorder_group
Rb1 Rb 0.16288(4) 0.47777(4) 0.000000 0.02748(19) Uani 1 2 d S T P . .
Rb2 Rb 0.49043(4) 0.33626(4) 0.000000 0.02988(19) Uani 1 2 d S T P . .
K1 K 0.26824(9) 0.19265(9) 0.500000 0.0270(3) Uani 1 2 d S T P . .
Cl1 Cl 0.24576(9) 0.23286(10) 0.000000 0.0241(3) Uani 1 2 d S T P . .
O1 O 0.3591(2) 0.5096(2) 0.3139(5) 0.0377(7) Uani 1 1 d . . . . .
O3 O 0.4804(2) 0.1278(2) 0.6870(5) 0.0394(7) Uani 1 1 d . . . . .
O2 O 0.4160(3) 0.3697(3) 0.500000 0.0388(9) Uani 1 2 d S T P . .
N1 N 0.3784(3) 0.4629(3) 0.500000 0.0241(8) Uani 1 2 d S T P . .
N2 N 0.5313(4) 0.1216(3) 0.500000 0.0289(9) Uani 1 2 d S T P . .
O4 O 0.6329(3) 0.1074(4) 0.500000 0.0480(11) Uani 1 2 d S T P . .

loop_
_atom_site_aniso_label
_atom_site_aniso_U_11
_atom_site_aniso_U_22
_atom_site_aniso_U_33
_atom_site_aniso_U_23
_atom_site_aniso_U_13
_atom_site_aniso_U_12
Rb1 0.0284(3) 0.0261(3) 0.0279(3) 0.000 0.000 -0.00135(18)
Rb2 0.0249(3) 0.0334(3) 0.0313(3) 0.000 0.000 0.00074(19)
K1 0.0327(6) 0.0344(6) 0.0138(4) 0.000 0.000 -0.0032(4)
Cl1 0.0271(6) 0.0263(6) 0.0190(5) 0.000 0.000 -0.0001(4)
O1 0.0416(16) 0.0439(16) 0.0276(14) 0.0101(12) -0.0082(12) 0.0000(12)
O3 0.0450(16) 0.0456(16) 0.0277(14) -0.0005(12) 0.0082(12) 0.0084(13)
O2 0.045(2) 0.0281(19) 0.043(2) 0.000 0.000 0.0059(17)
N1 0.0184(19) 0.029(2) 0.025(2) 0.000 0.000 -0.0064(16)
N2 0.032(2) 0.025(2) 0.030(2) 0.000 0.000 -0.0035(18)
O4 0.024(2) 0.076(3) 0.043(2) 0.000 0.000 -0.005(2)

loop_
_atom_type_symbol
_atom_type_description
_atom_type_scat_dispersion_real
_atom_type_scat_dispersion_imag
_atom_type_scat_source
Cl Cl 0.1484 0.1585 'International Tables Vol C Tables 4.2.6.8 and 6.1.1.4'
K K 0.2009 0.2494 'International Tables Vol C Tables 4.2.6.8 and 6.1.1.4'
N N 0.0061 0.0033 'International Tables Vol C Tables 4.2.6.8 and 6.1.1.4'
O O 0.0106 0.0060 'International Tables Vol C Tables 4.2.6.8 and 6.1.1.4'
Rb Rb -0.9393 2.9676 'International Tables Vol C Tables 4.2.6.8 and 6.1.1.4'

loop_
_geom_angle_atom_site_label_1
_geom_angle_atom_site_label_2
_geom_angle_atom_site_label_3
_geom_angle
_geom_angle_site_symmetry_1
_geom_angle_site_symmetry_3
_geom_angle_publ_flag
Cl1 Rb1 Cl1 142.235(17) . 3 ?
Cl1 Rb1 N2 118.57(6) 3 7_564 ?
Cl1 Rb1 N2 79.20(7) . 7_565 ?
Cl1 Rb1 N2 79.20(7) . 7_564 ?
Cl1 Rb1 N2 118.57(6) 3 7_565 ?
O1 Rb1 Cl1 82.83(6) 6 . ?
O1 Rb1 Cl1 67.40(5) 6 3 ?
O1 Rb1 Cl1 82.83(6) . . ?
O1 Rb1 Cl1 67.40(5) . 3 ?
O1 Rb1 O1 74.02(11) 6 . ?
O1 Rb1 O3 135.32(7) 6 3_556 ?
O1 Rb1 O3 105.15(8) 6 7_564 ?
O1 Rb1 O3 162.88(8) . 7_564 ?
O1 Rb1 O3 90.67(8) 6 8_664 ?
O1 Rb1 O3 135.32(7) . 8_664 ?
O1 Rb1 O3 162.88(8) 6 4_456 ?
O1 Rb1 O3 105.15(8) . 4_456 ?
O1 Rb1 O3 90.67(8) . 3_556 ?
O1 Rb1 N2 153.64(9) 6 7_565 ?
O1 Rb1 N2 153.64(9) . 7_564 ?
O1 Rb1 N2 84.69(8) 6 7_564 ?
O1 Rb1 N2 84.69(8) . 7_565 ?
O1 Rb1 O4 134.30(9) . 7_564 ?
O1 Rb1 O4 64.83(9) 6 7_564 ?
O1 Rb1 O4 134.30(9) 6 7_565 ?
O1 Rb1 O4 64.83(9) . 7_565 ?
O3 Rb1 Cl1 137.64(5) 3_556 . ?
O3 Rb1 Cl1 128.66(6) 7_564 3 ?
O3 Rb1 Cl1 80.12(6) 4_456 . ?
O3 Rb1 Cl1 137.64(5) 8_664 . ?
O3 Rb1 Cl1 128.66(6) 4_456 3 ?
O3 Rb1 Cl1 67.96(5) 3_556 3 ?
O3 Rb1 Cl1 80.12(6) 7_564 . ?
O3 Rb1 Cl1 67.96(5) 8_664 3 ?
O3 Rb1 O3 61.26(10) 3_556 4_456 ?
O3 Rb1 O3 71.04(11) 3_556 8_664 ?
O3 Rb1 O3 61.26(10) 8_664 7_564 ?
O3 Rb1 O3 100.91(7) 8_664 4_456 ?
O3 Rb1 O3 100.91(7) 3_556 7_564 ?
O3 Rb1 O3 70.44(10) 7_564 4_456 ?
O3 Rb1 N2 20.56(8) 7_564 7_564 ?
O3 Rb1 N2 90.63(8) 7_564 7_565 ?
O3 Rb1 N2 115.57(9) 3_556 7_564 ?
O3 Rb1 N2 90.63(8) 4_456 7_564 ?
O3 Rb1 N2 20.56(8) 4_456 7_565 ?
O3 Rb1 N2 58.50(8) 3_556 7_565 ?
O3 Rb1 N2 58.50(8) 8_664 7_564 ?
O3 Rb1 N2 115.57(9) 8_664 7_565 ?
N2 Rb1 N2 110.41(12) 7_564 7_565 ?
O4 Rb1 Cl1 111.02(9) 7_564 3 ?
O4 Rb1 Cl1 73.46(9) 7_564 . ?
O4 Rb1 Cl1 111.02(9) 7_565 3 ?
O4 Rb1 Cl1 73.46(9) 7_565 . ?
O4 Rb1 O3 108.38(9) 7_564 4_456 ?
O4 Rb1 O3 132.71(9) 7_565 8_664 ?
O4 Rb1 O3 40.41(9) 7_564 7_564 ?
O4 Rb1 O3 40.41(9) 7_565 4_456 ?
O4 Rb1 O3 66.02(10) 7_565 3_556 ?
O4 Rb1 O3 108.38(9) 7_565 7_564 ?
O4 Rb1 O3 66.02(10) 7_564 8_664 ?
O4 Rb1 O3 132.71(9) 7_564 3_556 ?
O4 Rb1 N2 126.56(10) 7_565 7_564 ?
O4 Rb1 N2 20.37(9) 7_564 7_564 ?
O4 Rb1 N2 126.56(10) 7_564 7_565 ?
O4 Rb1 N2 20.37(9) 7_565 7_565 ?
O4 Rb1 O4 137.96(18) 7_564 7_565 ?
Rb2 Rb2 Cl1 0(10) 6 . ?
Rb2 Rb2 Cl1 0(8) 6 7_665 ?
Rb2 Rb2 O1 0(10) 6 6 ?
Rb2 Rb2 O1 0(10) 6 2_665 ?
Rb2 Rb2 O1 0(10) 6 . ?
Rb2 Rb2 O1 0(10) 6 5_665 ?
Rb2 Rb2 O3 0(10) 6 1_554 ?
Rb2 Rb2 O3 0(10) 6 6_556 ?
Rb2 Rb2 O2 0(10) 6 . ?
Rb2 Rb2 O2 0(10) 6 1_554 ?
Rb2 Rb2 N1 0(10) 6 1_554 ?
Cl1 Rb2 Cl1 141.310(18) 7_665 . ?
Cl1 Rb2 O1 130.68(5) 7_665 6 ?
Cl1 Rb2 O1 130.68(5) 7_665 . ?
Cl1 Rb2 N1 79.81(6) . 1_554 ?
Cl1 Rb2 N1 118.98(6) 7_665 1_554 ?
O1 Rb2 Cl1 139.31(5) 2_665 . ?
O1 Rb2 Cl1 78.98(5) 6 . ?
O1 Rb2 Cl1 66.95(5) 2_665 7_665 ?
O1 Rb2 Cl1 78.98(6) . . ?
O1 Rb2 Cl1 139.31(5) 5_665 . ?
O1 Rb2 Cl1 66.95(5) 5_665 7_665 ?
O1 Rb2 O1 101.94(7) 2_665 6 ?
O1 Rb2 O1 101.94(7) 5_665 . ?
O1 Rb2 O1 64.38(9) 2_665 . ?
O1 Rb2 O1 64.38(9) 5_665 6 ?
O1 Rb2 O1 68.53(9) . 6 ?
O1 Rb2 O1 69.17(10) 2_665 5_665 ?
O1 Rb2 N1 114.72(8) 2_665 1_554 ?
O1 Rb2 N1 59.65(8) 5_665 1_554 ?
O1 Rb2 N1 88.77(7) . 1_554 ?
O1 Rb2 N1 20.39(7) 6 1_554 ?
O3 Rb2 Cl1 69.01(5) 1_554 . ?
O3 Rb2 Cl1 79.63(5) 6_556 7_665 ?
O3 Rb2 Cl1 69.01(5) 6_556 . ?
O3 Rb2 Cl1 79.63(5) 1_554 7_665 ?
O3 Rb2 O1 101.45(7) 6_556 . ?
O3 Rb2 O1 147.85(7) 6_556 6 ?
O3 Rb2 O1 100.40(7) 1_554 5_665 ?
O3 Rb2 O1 101.45(7) 1_554 6 ?
O3 Rb2 O1 100.40(7) 6_556 2_665 ?
O3 Rb2 O1 146.51(8) 6_556 5_665 ?
O3 Rb2 O1 147.85(7) 1_554 . ?
O3 Rb2 O1 146.51(8) 1_554 2_665 ?
O3 Rb2 O3 70.27(10) 1_554 6_556 ?
O3 Rb2 N1 144.31(8) 6_556 1_554 ?
O3 Rb2 N1 82.87(8) 1_554 1_554 ?
O2 Rb2 Cl1 108.67(7) 1_554 7_665 ?
O2 Rb2 Cl1 77.44(8) 1_554 . ?
O2 Rb2 Cl1 77.44(8) . . ?
O2 Rb2 Cl1 108.67(7) . 7_665 ?
O2 Rb2 O1 63.31(9) . 2_665 ?
O2 Rb2 O1 39.87(8) 1_554 6 ?
O2 Rb2 O1 128.67(9) 1_554 2_665 ?
O2 Rb2 O1 128.67(9) . 5_665 ?
O2 Rb2 O1 63.31(9) 1_554 5_665 ?
O2 Rb2 O1 107.32(8) . 6 ?
O2 Rb2 O1 39.86(8) . . ?
O2 Rb2 O1 107.32(8) 1_554 . ?
O2 Rb2 O3 130.04(9) . 1_554 ?
O2 Rb2 O3 130.04(9) 1_554 6_556 ?
O2 Rb2 O3 63.54(9) 1_554 1_554 ?
O2 Rb2 O3 63.54(9) . 6_556 ?
O2 Rb2 O2 142.16(14) . 1_554 ?
O2 Rb2 N1 126.71(9) . 1_554 ?
O2 Rb2 N1 19.75(9) 1_554 1_554 ?
Rb1 K1 Rb1 92.31(3) 3_545 3_546 ?
K1 K1 Rb1 0(10) 6_556 3_545 ?
K1 K1 Rb1 0(10) 6_556 3_546 ?
K1 K1 Cl1 0(10) 6_556 . ?
K1 K1 Cl1 0(10) 6_556 1_556 ?
K1 K1 O1 0(10) 6_556 3_546 ?
K1 K1 O1 0(10) 6_556 8_655 ?
K1 K1 O3 0(10) 6_556 . ?
K1 K1 O3 0(10) 6_556 6_556 ?
K1 K1 O2 0(10) 6_556 . ?
K1 K1 N1 0(10) 6_556 3_546 ?
K1 K1 O4 0(10) 6_556 7_565 ?
Cl1 K1 Rb1 146.95(4) 1_556 3_545 ?
Cl1 K1 Rb1 146.95(4) . 3_546 ?
Cl1 K1 Rb1 54.73(2) 1_556 3_546 ?
Cl1 K1 Rb1 54.73(2) . 3_545 ?
Cl1 K1 Cl1 157.87(6) 1_556 . ?
Cl1 K1 N1 95.36(3) . 3_546 ?
Cl1 K1 N1 95.36(3) 1_556 3_546 ?
Cl1 K1 O4 78.97(3) 1_556 7_565 ?
Cl1 K1 O4 78.97(3) . 7_565 ?
O1 K1 Rb1 48.49(6) 3_546 3_546 ?
O1 K1 Rb1 82.30(6) 8_655 3_546 ?
O1 K1 Rb1 82.30(6) 3_546 3_545 ?
O1 K1 Rb1 48.49(6) 8_655 3_545 ?
O1 K1 Cl1 116.13(6) 3_546 . ?
O1 K1 Cl1 73.80(6) 8_655 . ?
O1 K1 Cl1 73.80(6) 3_546 1_556 ?
O1 K1 Cl1 116.13(6) 8_655 1_556 ?
O1 K1 O1 43.00(10) 8_655 3_546 ?
O1 K1 N1 21.61(5) 3_546 3_546 ?
O1 K1 N1 21.61(5) 8_655 3_546 ?
O1 K1 O4 110.43(10) 8_655 7_565 ?
O1 K1 O4 110.43(10) 3_546 7_565 ?
O3 K1 Rb1 84.40(6) 6_556 3_546 ?
O3 K1 Rb1 84.40(6) . 3_545 ?
O3 K1 Rb1 50.56(6) . 3_546 ?
O3 K1 Rb1 50.56(6) 6_556 3_545 ?
O3 K1 Cl1 119.61(6) 6_556 1_556 ?
O3 K1 Cl1 76.25(6) . 1_556 ?
O3 K1 Cl1 119.61(6) . . ?
O3 K1 Cl1 76.25(6) 6_556 . ?
O3 K1 O1 96.70(8) 6_556 8_655 ?
O3 K1 O1 112.96(9) 6_556 3_546 ?
O3 K1 O1 112.95(9) . 8_655 ?
O3 K1 O1 96.70(8) . 3_546 ?
O3 K1 O3 43.78(11) . 6_556 ?
O3 K1 N1 103.72(9) 6_556 3_546 ?
O3 K1 N1 103.72(9) . 3_546 ?
O3 K1 O4 136.06(10) . 7_565 ?
O3 K1 O4 136.06(10) 6_556 7_565 ?
O2 K1 Rb1 112.28(6) . 3_546 ?
O2 K1 Rb1 112.28(6) . 3_545 ?
O2 K1 Cl1 85.90(3) . 1_556 ?
O2 K1 Cl1 85.90(3) . . ?
O2 K1 O1 157.95(6) . 8_655 ?
O2 K1 O1 157.95(6) . 3_546 ?
O2 K1 O3 69.61(10) . 6_556 ?
O2 K1 O3 69.61(10) . . ?
O2 K1 N1 172.75(11) . 3_546 ?
O2 K1 O4 72.96(12) . 7_565 ?
N1 K1 Rb1 63.30(4) 3_546 3_545 ?
N1 K1 Rb1 63.30(4) 3_546 3_546 ?
O4 K1 Rb1 131.71(3) 7_565 3_545 ?
O4 K1 Rb1 131.71(3) 7_565 3_546 ?
O4 K1 N1 114.30(11) 7_565 3_546 ?
Rb1 Cl1 Rb1 179.00(4) . 3_545 ?
Rb1 Cl1 Rb2 87.03(3) . 7_565 ?
Rb1 Cl1 Rb2 85.10(3) . 6 ?
Rb1 Cl1 Rb2 85.10(3) . . ?
Rb2 Cl1 Rb1 93.90(3) 6 3_545 ?
Rb2 Cl1 Rb1 93.90(3) . 3_545 ?
Rb2 Cl1 Rb1 93.97(3) 7_565 3_545 ?
Rb2 Cl1 Rb2 172.13(4) 7_565 6 ?
Rb2 Cl1 Rb2 0.000(18) . 6 ?
Rb2 Cl1 Rb2 172.13(4) 7_565 . ?
K1 Cl1 Rb1 100.88(3) 6 . ?
K1 Cl1 Rb1 100.88(3) 6_556 . ?
K1 Cl1 Rb1 79.08(3) 1_554 3_545 ?
K1 Cl1 Rb1 79.08(3) 6_556 3_545 ?
K1 Cl1 Rb1 79.08(3) 6 3_545 ?
K1 Cl1 Rb1 100.88(3) . . ?
K1 Cl1 Rb1 100.88(3) 1_554 . ?
K1 Cl1 Rb1 79.08(3) . 3_545 ?
K1 Cl1 Rb2 88.95(3) 6 . ?
K1 Cl1 Rb2 88.95(3) . . ?
K1 Cl1 Rb2 92.54(3) . 7_565 ?
K1 Cl1 Rb2 92.54(3) 1_554 7_565 ?
K1 Cl1 Rb2 92.54(3) 6_556 7_565 ?
K1 Cl1 Rb2 88.95(3) 1_554 . ?
K1 Cl1 Rb2 88.95(3) 6_556 . ?
K1 Cl1 Rb2 88.95(3) 6 6 ?
K1 Cl1 Rb2 92.54(3) 6 7_565 ?
K1 Cl1 Rb2 88.95(3) 6_556 6 ?
K1 Cl1 Rb2 88.95(3) . 6 ?
K1 Cl1 Rb2 88.95(3) 1_554 6 ?
K1 Cl1 K1 157.87(6) 1_554 . ?
K1 Cl1 K1 157.87(6) 6 . ?
K1 Cl1 K1 157.87(6) 6 6_556 ?
K1 Cl1 K1 157.87(6) 1_554 6_556 ?
K1 Cl1 K1 0.00(4) 6 1_554 ?
K1 Cl1 K1 0.00(6) 6_556 . ?
Rb1 O1 Rb2 87.90(7) . . ?
Rb1 O1 Rb2 87.90(7) . 6 ?
Rb1 O1 Rb2 100.64(8) . 5_665 ?
Rb2 O1 Rb2 78.06(7) 5_665 6 ?
Rb2 O1 Rb2 0.00(2) . 6 ?
Rb2 O1 Rb2 78.06(7) 5_665 . ?
K1 O1 Rb1 84.67(7) 3_556 . ?
K1 O1 Rb2 167.07(10) 3_556 . ?
K1 O1 Rb2 167.07(10) 3_556 6 ?
K1 O1 Rb2 92.91(8) 3_556 5_665 ?
N1 O1 Rb1 127.5(3) . . ?
N1 O1 Rb2 131.3(3) . 5_665 ?
N1 O1 Rb2 95.0(2) . 6 ?
N1 O1 Rb2 95.0(2) . . ?
N1 O1 K1 97.9(2) . 3_556 ?
Rb1 O3 Rb1 79.09(7) 3_546 7_666 ?
Rb1 O3 Rb2 99.91(7) 3_546 1_556 ?
Rb1 O3 Rb2 88.84(7) 7_666 6_556 ?
Rb1 O3 Rb2 99.91(7) 3_546 6_556 ?
Rb1 O3 Rb2 88.84(7) 7_666 1_556 ?
Rb2 O3 Rb2 0.00(2) 6_556 1_556 ?
K1 O3 Rb1 162.36(11) . 7_666 ?
K1 O3 Rb1 162.36(11) 6_556 7_666 ?
K1 O3 Rb1 83.50(7) 6_556 3_546 ?
K1 O3 Rb1 83.50(7) . 3_546 ?
K1 O3 Rb2 91.35(8) 6_556 6_556 ?
K1 O3 Rb2 91.35(8) . 1_556 ?
K1 O3 Rb2 91.35(8) 6_556 1_556 ?
K1 O3 Rb2 91.35(8) . 6_556 ?
K1 O3 K1 0.00(2) 6_556 . ?
N2 O3 Rb1 97.3(2) 6_556 7_666 ?
N2 O3 Rb1 97.3(2) . 7_666 ?
N2 O3 Rb1 137.9(3) 6_556 3_546 ?
N2 O3 Rb1 137.9(3) . 3_546 ?
N2 O3 Rb2 122.0(3) 6_556 1_556 ?
N2 O3 Rb2 122.0(3) . 6_556 ?
N2 O3 Rb2 122.0(3) 6_556 6_556 ?
N2 O3 Rb2 122.0(3) . 1_556 ?
N2 O3 K1 97.6(2) . . ?
N2 O3 K1 97.6(2) . 6_556 ?
N2 O3 K1 97.6(2) 6_556 6_556 ?
N2 O3 K1 97.6(2) 6_556 . ?
N2 O3 N2 0.0(4) 6_556 . ?
Rb2 O2 Rb2 142.16(14) 1_556 6 ?
Rb2 O2 Rb2 142.16(14) 6_556 6 ?
Rb2 O2 Rb2 142.16(14) 1_556 . ?
Rb2 O2 Rb2 142.16(14) 6_556 . ?
Rb2 O2 Rb2 0.000(19) 6 . ?
Rb2 O2 Rb2 0.000(19) 6_556 1_556 ?
K1 O2 Rb2 94.73(8) . 1_556 ?
K1 O2 Rb2 94.73(8) 6_556 1_556 ?
K1 O2 Rb2 94.73(8) . . ?
K1 O2 Rb2 94.73(8) 6_556 6 ?
K1 O2 Rb2 94.73(8) 6_556 . ?
K1 O2 Rb2 94.73(8) . 6 ?
K1 O2 Rb2 94.73(8) 6_556 6_556 ?
K1 O2 Rb2 94.73(8) . 6_556 ?
K1 O2 K1 0.00(3) 6_556 . ?
N1 O2 Rb2 103.54(10) . . ?
N1 O2 Rb2 103.54(10) . 1_556 ?
N1 O2 Rb2 103.54(10) . 6_556 ?
N1 O2 Rb2 103.54(10) . 6 ?
N1 O2 K1 119.0(3) . 6_556 ?
N1 O2 K1 119.0(3) . . ?
O1 N1 K1 60.5(2) . 3_556 ?
O1 N1 K1 60.5(2) 6_556 3_556 ?
O1 N1 O1 120.0(4) . 6_556 ?
O2 N1 K1 169.5(3) . 3_556 ?
O2 N1 O1 120.0(2) . 6_556 ?
O2 N1 O1 120.0(2) . . ?
Rb1 N2 Rb1 110.41(12) 7_666 7_665 ?
K1 N2 Rb1 121.90(7) 6_556 7_665 ?
K1 N2 Rb1 121.90(7) 6_556 7_666 ?
O3 N2 Rb1 62.16(18) . 7_666 ?
O3 N2 Rb1 163.2(3) . 7_665 ?
O3 N2 Rb1 163.2(3) 6_556 7_666 ?
O3 N2 Rb1 62.16(18) 6_556 7_665 ?
O3 N2 K1 60.5(2) . 6_556 ?
O3 N2 K1 60.5(2) 6_556 6_556 ?
O3 N2 O3 120.2(5) 6_556 . ?
N2 N2 Rb1 0(10) 6_556 7_665 ?
N2 N2 Rb1 0(10) 6_556 7_666 ?
N2 N2 K1 0(10) 6_556 6_556 ?
N2 N2 O3 0(10) 6_556 . ?
N2 N2 O3 0(10) 6_556 6_556 ?
N2 N2 O4 0(10) 6_556 . ?
O4 N2 Rb1 60.21(11) . 7_665 ?
O4 N2 Rb1 60.21(11) . 7_666 ?
O4 N2 K1 172.7(4) . 6_556 ?
O4 N2 O3 119.9(2) . . ?
O4 N2 O3 119.9(2) . 6_556 ?
Rb1 O4 Rb1 137.96(18) 7_665 7_666 ?
K1 O4 Rb1 102.56(8) 7_665 7_666 ?
K1 O4 Rb1 102.56(8) 7_665 7_665 ?
N2 O4 Rb1 99.42(12) 6_556 7_666 ?
N2 O4 Rb1 99.42(12) . 7_666 ?
N2 O4 Rb1 99.42(12) . 7_665 ?
N2 O4 Rb1 99.42(12) 6_556 7_665 ?
N2 O4 K1 115.5(4) 6_556 7_665 ?
N2 O4 K1 115.5(4) . 7_665 ?
N2 O4 N2 0.00(6) 6_556 . ?

loop_
_geom_bond_atom_site_label_1
_geom_bond_atom_site_label_2
_geom_bond_distance
_geom_bond_site_symmetry_2
_geom_bond_publ_flag
Rb1 Cl1 3.2020(13) . ?
Rb1 Cl1 3.3551(13) 3 ?
Rb1 O1 3.035(3) . ?
Rb1 O1 3.035(3) 6 ?
Rb1 O3 3.159(3) 4_456 ?
Rb1 O3 3.136(3) 3_556 ?
Rb1 O3 3.136(3) 8_664 ?
Rb1 O3 3.159(3) 7_564 ?
Rb1 N2 3.544(3) 7_565 ?
Rb1 N2 3.544(3) 7_564 ?
Rb1 O4 3.1176(18) 7_564 ?
Rb1 O4 3.1176(18) 7_565 ?
Rb2 Rb2 0.0000(14) 6 ?
Rb2 Cl1 3.2460(12) . ?
Rb2 Cl1 3.2275(12) 7_665 ?
Rb2 O1 3.218(3) 2_665 ?
Rb2 O1 3.244(3) 6 ?
Rb2 O1 3.244(3) . ?
Rb2 O1 3.218(3) 5_665 ?
Rb2 O3 3.166(3) 6_556 ?
Rb2 O3 3.166(3) 1_554 ?
Rb2 O2 3.0763(13) . ?
Rb2 O2 3.0764(13) 1_554 ?
Rb2 N1 3.578(2) 1_554 ?
K1 K1 0.000(3) 6_556 ?
K1 Cl1 2.9653(3) 1_556 ?
K1 Cl1 2.9653(3) . ?
K1 O1 2.956(3) 3_546 ?
K1 O1 2.956(3) 8_655 ?
K1 O3 2.918(3) . ?
K1 O3 2.918(3) 6_556 ?
K1 O2 2.841(4) . ?
K1 N1 3.365(4) 3_546 ?
K1 O4 2.979(5) 7_565 ?
O1 N1 1.251(3) . ?
O3 N2 1.255(3) . ?
O3 N2 1.255(3) 6_556 ?
O2 N1 1.243(5) . ?
N2 N2 0.000(12) 6_556 ?
N2 O4 1.250(6) . ?

loop_
_geom_torsion_atom_site_label_1
_geom_torsion_atom_site_label_2
_geom_torsion_atom_site_label_3
_geom_torsion_atom_site_label_4
_geom_torsion
_geom_torsion_site_symmetry_1
_geom_torsion_site_symmetry_2
_geom_torsion_site_symmetry_3
_geom_torsion_site_symmetry_4
_geom_torsion_publ_flag
Rb1 O1 N1 K1 -89.3(2) . . . 3_556 ?
Rb1 O1 N1 O1 -100.8(4) . . . 6_556 ?
Rb1 O1 N1 O2 78.6(5) . . . . ?
Rb1 O3 N2 Rb1 -81.8(3) 3_546 . . 7_666 ?
Rb1 O3 N2 Rb1 -14.3(12) 3_546 . . 7_665 ?
Rb1 O3 N2 Rb1 67.4(10) 7_666 . . 7_665 ?
Rb1 O3 N2 K1 88.7(3) 3_546 . . 6_556 ?
Rb1 O3 N2 K1 170.43(16) 7_666 . . 6_556 ?
Rb1 O3 N2 O3 79.2(6) 3_546 . . 6_556 ?
Rb1 O3 N2 O3 160.9(4) 7_666 . . 6_556 ?
Rb1 O3 N2 N2 0.00(14) 7_666 . . 6_556 ?
Rb1 O3 N2 N2 0.00(10) 3_546 . . 6_556 ?
Rb1 O3 N2 O4 -18.0(5) 7_666 . . . ?
Rb1 O3 N2 O4 -99.7(5) 3_546 . . . ?
Rb1 N2 O4 Rb1 -142.2(3) 7_665 . . 7_666 ?
Rb1 N2 O4 Rb1 142.2(3) 7_666 . . 7_665 ?
Rb1 N2 O4 K1 108.88(13) 7_665 . . 7_665 ?
Rb1 N2 O4 K1 -108.88(13) 7_666 . . 7_665 ?
Rb1 N2 O4 N2 0(100) 7_665 . . 6_556 ?
Rb1 N2 O4 N2 0(100) 7_666 . . 6_556 ?
Rb2 O1 N1 K1 179.46(15) 6 . . 3_556 ?
Rb2 O1 N1 K1 179.46(15) . . . 3_556 ?
Rb2 O1 N1 K1 101.0(3) 5_665 . . 3_556 ?
Rb2 O1 N1 O1 168.0(3) . . . 6_556 ?
Rb2 O1 N1 O1 89.5(5) 5_665 . . 6_556 ?
Rb2 O1 N1 O1 168.0(3) 6 . . 6_556 ?
Rb2 O1 N1 O2 -91.1(5) 5_665 . . . ?
Rb2 O1 N1 O2 -12.6(4) 6 . . . ?
Rb2 O1 N1 O2 -12.6(4) . . . . ?
Rb2 O3 N2 Rb1 160.6(8) 6_556 . . 7_665 ?
Rb2 O3 N2 Rb1 93.2(2) 1_556 . . 7_666 ?
Rb2 O3 N2 Rb1 93.2(2) 6_556 . . 7_666 ?
Rb2 O3 N2 Rb1 160.6(8) 1_556 . . 7_665 ?
Rb2 O3 N2 K1 -96.4(2) 6_556 . . 6_556 ?
Rb2 O3 N2 K1 -96.4(2) 1_556 . . 6_556 ?
Rb2 O3 N2 O3 -105.9(4) 1_556 . . 6_556 ?
Rb2 O3 N2 O3 -105.9(4) 6_556 . . 6_556 ?
Rb2 O3 N2 N2 0.0(2) 1_556 . . 6_556 ?
Rb2 O3 N2 N2 0.0(2) 6_556 . . 6_556 ?
Rb2 O3 N2 O4 75.2(5) 1_556 . . . ?
Rb2 O3 N2 O4 75.2(5) 6_556 . . . ?
Rb2 O2 N1 K1 103.34(13) 6 . . 3_556 ?
Rb2 O2 N1 K1 -103.34(13) 1_556 . . 3_556 ?
Rb2 O2 N1 K1 103.34(13) . . . 3_556 ?
Rb2 O2 N1 K1 -103.34(13) 6_556 . . 3_556 ?
Rb2 O2 N1 O1 13.6(5) 6 . . . ?
Rb2 O2 N1 O1 -13.6(5) 1_556 . . 6_556 ?
Rb2 O2 N1 O1 166.9(3) 1_556 . . . ?
Rb2 O2 N1 O1 -166.9(3) . . . 6_556 ?
Rb2 O2 N1 O1 -166.9(3) 6 . . 6_556 ?
Rb2 O2 N1 O1 166.9(3) 6_556 . . . ?
Rb2 O2 N1 O1 -13.6(5) 6_556 . . 6_556 ?
Rb2 O2 N1 O1 13.6(5) . . . . ?
K1 O1 N1 O1 -11.5(5) 3_556 . . 6_556 ?
K1 O1 N1 O2 167.9(4) 3_556 . . . ?
K1 O3 N2 Rb1 -103.0(9) 6_556 . . 7_665 ?
K1 O3 N2 Rb1 -103.0(9) . . . 7_665 ?
K1 O3 N2 Rb1 -170.43(16) 6_556 . . 7_666 ?
K1 O3 N2 Rb1 -170.43(16) . . . 7_666 ?
K1 O3 N2 K1 0.000(0) . . . 6_556 ?
K1 O3 N2 O3 -9.5(5) . . . 6_556 ?
K1 O3 N2 O3 -9.5(5) 6_556 . . 6_556 ?
K1 O3 N2 N2 0.00(11) 6_556 . . 6_556 ?
K1 O3 N2 N2 0.00(11) . . . 6_556 ?
K1 O3 N2 O4 171.6(4) . . . . ?
K1 O3 N2 O4 171.6(4) 6_556 . . . ?
K1 O2 N1 K1 0.0 6_556 . . 3_556 ?
K1 O2 N1 K1 0.0 . . . 3_556 ?
K1 O2 N1 O1 89.7(4) 6_556 . . 6_556 ?
K1 O2 N1 O1 -89.7(4) . . . . ?
K1 O2 N1 O1 -89.7(4) 6_556 . . . ?
K1 O2 N1 O1 89.7(4) . . . 6_556 ?
O3 N2 O4 Rb1 -18.3(5) 6_556 . . 7_665 ?
O3 N2 O4 Rb1 -160.6(3) 6_556 . . 7_666 ?
O3 N2 O4 Rb1 160.6(4) . . . 7_665 ?
O3 N2 O4 Rb1 18.3(5) . . . 7_666 ?
O3 N2 O4 K1 -90.6(4) . . . 7_665 ?
O3 N2 O4 K1 90.6(4) 6_556 . . 7_665 ?
O3 N2 O4 N2 0(100) . . . 6_556 ?
O3 N2 O4 N2 0(100) 6_556 . . 6_556 ?
N2 O3 N2 Rb1 0(100) 6_556 . . 7_666 ?
N2 O3 N2 Rb1 0(100) 6_556 . . 7_665 ?
N2 O3 N2 K1 0(100) 6_556 . . 6_556 ?
N2 O3 N2 O3 0(100) 6_556 . . 6_556 ?
N2 O3 N2 O4 0(100) 6_556 . . . ?
N2 N2 O4 Rb1 0.00(3) 6_556 . . 7_665 ?
N2 N2 O4 Rb1 0.00(3) 6_556 . . 7_666 ?
N2 N2 O4 K1 0.0 6_556 . . 7_665 ?
